data_2100408
loop_
_publ_author_name
'Friedrich, Alexandra'
'Haussuehl, Eiken'
'Morgenroth, Wolfgang'
'Lieb, Alexandra'
'Winkler, Bj\"orn'
'Knorr, Karsten'
'Schnick, Wolfgang'

_publ_section_title
;
 Crystal structure of the high-pressure phase of the oxonitridosilicate
 chloride
 Ce~4~[Si~4~O~3+<i>x~</i>N~7{-~<i>x</i>}]Cl~1{-~<i>x</i>}O~<i>x~</i>,
 <i>x</i> \\simeq 0.2
;
_journal_coeditor_code BK5022
_journal_date_accepted 2006-01-26
_journal_date_recd_electronic 2005-09-10
_journal_issue 2
_journal_name_full 'Acta Crystallographica Section B'
_journal_page_first 205
_journal_page_last 211
_journal_paper_category FA
_journal_paper_doi 10.1107/S0108768106003302
_journal_volume 62
_journal_year 2006
_chemical_formula_structural Ce4[Si4O3.07N6.93]Cl0.94O0.06
_chemical_formula_sum 'Ce4 Cl0.93 N6.93 O3.14 Si4'
_chemical_formula_weight 853.28
_chemical_name_systematic
;
cerium oxonitridosilicate chloride
;
_space_group_IT_number 198
_symmetry_cell_setting cubic
_symmetry_space_group_name_Hall 'P 2ac 2ab 3'
_symmetry_space_group_name_H-M 'P 21 3'
_atom_sites_solution_primary direct
_atom_sites_solution_secondary difmap
_audit_creation_method SHELXL-97
_cell_angle_alpha 90.00(4)
_cell_angle_beta 90.00(4)
_cell_angle_gamma 90.00(4)
_cell_formula_units_Z 4
_cell_length_a 10.223(3)
_cell_length_b 10.223(3)
_cell_length_c 10.223(3)
_cell_measurement_pressure '8.5 GPa'
_cell_measurement_reflns_used 20
_cell_measurement_temperature 293(2)
_cell_measurement_theta_max 12.66
_cell_measurement_theta_min 4.38
_cell_volume 1068.4(5)
_computing_cell_refinement 'DIF4 (Eichhorn, 1987a)'
_computing_data_collection 'DIF4 (Eichhorn, 1987a)'
_computing_data_reduction 'REDUCE (Eichhorn, 1987b); AVSORT (Eichhorn, 1978); ABSORB v6.0 (Angel, 2004)'
_computing_molecular_graphics 'ATOMS (Dowty, 1999)'
_computing_structure_refinement 'SHELXL97 (Sheldrick, 1997b)'
_diffrn_ambient_temperature 293(2)
_diffrn_detector_area_resol_mean 'NaJ point detector'
_diffrn_measured_fraction_theta_full 0.875
_diffrn_measured_fraction_theta_max 0.875
_diffrn_measurement_device_type 'HUBER diffractometer D3, HASYLAB/DESY'
_diffrn_measurement_method 'omega scan, continuous, fixed-phi method'
_diffrn_radiation_monochromator 'Si(111) double crystal'
_diffrn_radiation_source 'synchrotron HASYLAB/DESY'
_diffrn_radiation_type synchrotron
_diffrn_radiation_wavelength 0.45000
_diffrn_reflns_av_R_equivalents 0.0420
_diffrn_reflns_av_sigmaI/netI 0.0307
_diffrn_reflns_limit_h_max 11
_diffrn_reflns_limit_h_min -12
_diffrn_reflns_limit_k_max 12
_diffrn_reflns_limit_k_min -12
_diffrn_reflns_limit_l_max 6
_diffrn_reflns_limit_l_min -8
_diffrn_reflns_number 1557
_diffrn_reflns_theta_full 15.42
_diffrn_reflns_theta_max 15.42
_diffrn_reflns_theta_min 1.78
_diffrn_standards_interval_time '50 min'
_diffrn_standards_number 1
_exptl_absorpt_coefficient_mu 4.647
_exptl_absorpt_correction_T_max 0.507
_exptl_absorpt_correction_T_min 0.377
_exptl_absorpt_correction_type gaussian
_exptl_absorpt_process_details
;
Gaussian integration over a grid
of 16 x 16 x 16 points =  4096 total grid points
  Based upon method of Burnham (1966)
 Data corrected for diamond-anvil cell absorption
 Note that exptl_absorpt_correction_tmin and _tmax
 the total correction factors applied to the intensities
 The individual factors are:
         range of dac transmission factors (min-max)      0.466     0.597
 thickness of diamond anvil 1:  1.300 mm, mu =  0.0958 mm-1
       thickness of platten 1:  4.000 mm, mu =  0.0334 mm-1
 thickness of diamond anvil 2:  1.300 mm, mu =  0.0958 mm-1
       thickness of platten 2:  4.000 mm, mu =  0.0334 mm-1
    No gasket shadowing corrections were made
;
_exptl_crystal_colour orange
_exptl_crystal_density_diffrn 5.305
_exptl_crystal_density_method 'not measured'
_exptl_crystal_description
;
 round plate,
 crystal was described in terms of coordinates of corners
 on the orthogonal phi-axis coordinate system of  Busing and Levy (1967)
 (ie +Y along beam, +Z up at circles zero, +X to make right-handed set)
 with origin at the centre of the face of the incident-beam anvil
  loop is over x, y, z (mm)
  -0.034000    0.000000    0.020000
  -0.034000    0.035000    0.020000
   0.080393    0.000000   -0.047290
   0.080393    0.035000   -0.047290
  -0.048000    0.000000    0.024000
  -0.048000    0.035000    0.024000
  -0.102000    0.000000    0.007000
  -0.102000    0.035000    0.007000
  -0.105000    0.000000   -0.034000
  -0.105000    0.035000   -0.034000
  -0.088000    0.000000   -0.082000
  -0.088000    0.035000   -0.082000
  -0.048000    0.000000   -0.088000
  -0.048000    0.035000   -0.088000
;
_exptl_crystal_F_000 1510
_exptl_crystal_size_max 0.112
_exptl_crystal_size_mid 0.105
_exptl_crystal_size_min 0.035
_refine_diff_density_max 1.347
_refine_diff_density_min -1.260
_refine_ls_abs_structure_details 'Flack H D (1983), Acta Cryst. A39, 876-881'
_refine_ls_abs_structure_Flack -0.04(14)
_refine_ls_extinction_coef 0.0030(8)
_refine_ls_extinction_expression Fc^*^=kFc[1+0.001xFc^2^\l^3^/sin(2\q)]^-1/4^
_refine_ls_extinction_method SHELXL
_refine_ls_goodness_of_fit_ref 1.037
_refine_ls_matrix_type full
_refine_ls_number_parameters 37
_refine_ls_number_reflns 535
_refine_ls_number_restraints 4
_refine_ls_restrained_S_all 1.033
_refine_ls_R_factor_all 0.0303
_refine_ls_R_factor_gt 0.0279
_refine_ls_shift/su_max 0.074
_refine_ls_shift/su_mean 0.008
_refine_ls_structure_factor_coef Fsqd
_refine_ls_weighting_details 'calc w=1/[\s^2^(Fo^2^)+(0.0449P)^2^+11.8113P] where P=(Fo^2^+2Fc^2^)/3'
_refine_ls_weighting_scheme calc
_refine_ls_wR_factor_gt 0.0687
_refine_ls_wR_factor_ref 0.0698
_reflns_number_gt 510
_reflns_number_total 535
_reflns_threshold_expression >2sigma(I)
_cod_data_source_file bk5022.cif
_cod_data_source_block 8.5GPa
_cod_depositor_comments
;
The following automatic conversions were performed:
'_symmetry_cell_setting' value 'Cubic' changed to 'cubic' according to
'/home/saulius/struct/CIF-dictionaries/cif_core.dic' dictionary named
'cif_core.dic' version 2.4.1 from
2010-06-29.

'_exptl_absorpt_correction_type' value 'Gaussian' changed to
'gaussian' according to
'/home/saulius/struct/CIF-dictionaries/cif_core.dic' dictionary named
'cif_core.dic' version 2.4.1 from 2010-06-29.

Automatic conversion script
Id: cif_fix_enum 1527 2010-12-29 10:47:43Z saulius 

The following automatic conversions were performed:

'_symmetry_cell_setting' value 'Cubic' changed to 'cubic' according
to /home/saulius/struct/CIF-dictionaries/cif_core.dic dictionary
named 'cif_core.dic' version 2.4.1 from
2010-06-29.

'_exptl_absorpt_correction_type' value 'Gaussian'
changed to 'gaussian' according to
/home/saulius/struct/CIF-dictionaries/cif_core.dic dictionary named
'cif_core.dic' version 2.4.1 from 2010-06-29.

Automatic conversion script
Id: cif_fix_values 1715 2011-07-08 13:25:40Z adriana 
;
_cod_original_sg_symbol_H-M P2(1)3
_cod_database_code 2100408
_cod_database_fobs_code 2100408

loop_
_symmetry_equiv_pos_as_xyz
'x, y, z'
'-x+1/2, -y, z+1/2'
'-x, y+1/2, -z+1/2'
'z, x, y'
'y, z, x'
'x+1/2, -y+1/2, -z'
'z+1/2, -x+1/2, -y'
'-z+1/2, -x, y+1/2'
'-z, x+1/2, -y+1/2'
'-y, z+1/2, -x+1/2'
'y+1/2, -z+1/2, -x'
'-y+1/2, -z, x+1/2'

loop_
_atom_site_type_symbol
_atom_site_label
_atom_site_fract_x
_atom_site_fract_y
_atom_site_fract_z
_atom_site_U_iso_or_equiv
_atom_site_adp_type
_atom_site_calc_flag
_atom_site_refinement_flags
_atom_site_occupancy
Ce Ce1 0.81275(7) 0.69676(7) 0.03900(7) 0.0099(3) Uiso d . 1
Ce Ce2 0.0413(16) 0.0413(16) 0.0413(16) 0.0091(4) Uiso d SP 0.042(2)
Ce Ce3 0.10602(7) 0.10602(7) 0.10602(7) 0.0091(4) Uiso d SP 0.958(2)
Si Si1 0.0761(3) 0.7490(3) 0.1971(3) 0.0052(7) Uiso d . 1
Si Si2 0.4275(3) 0.4275(3) 0.4275(3) 0.0062(11) Uiso d S 1
O O1 0.3355(8) 0.3355(8) 0.3355(8) 0.009(3) Uiso d S 1
Cl Cl2 0.9317(3) 0.9317(3) 0.9317(3) 0.0124(12) Uiso d SP 0.927(11)
O O2 0.9317(3) 0.9317(3) 0.9317(3) 0.0124(12) Uiso d SP 0.073(11)
O O3 0.9248(9) 0.7947(9) 0.2349(9) 0.011(2) Uiso d P 0.690(4)
N N3 0.9248(9) 0.7947(9) 0.2349(9) 0.011(2) Uiso d P 0.310(4)
N N1 0.1262(11) 0.6539(11) 0.3286(10) 0.013(2) Uiso d . 1
N N2 0.0582(11) 0.6382(10) 0.0760(10) 0.015(3) Uiso d . 1

loop_
_atom_type_symbol
_atom_type_description
_atom_type_scat_dispersion_real
_atom_type_scat_dispersion_imag
_atom_type_scat_source
Ce Ce -0.9381 1.1779 'International Tables Vol C Tables 4.2.6.8 and 6.1.1.4'
Si Si 0.0330 0.0274 'International Tables Vol C Tables 4.2.6.8 and 6.1.1.4'
O O 0.0027 0.0022 'International Tables Vol C Tables 4.2.6.8 and 6.1.1.4'
N N 0.0010 0.0012 'International Tables Vol C Tables 4.2.6.8 and 6.1.1.4'
Cl Cl 0.0664 0.0632 'International Tables Vol C Tables 4.2.6.8 and 6.1.1.4'

loop_
_geom_angle_atom_site_label_1
_geom_angle_atom_site_label_2
_geom_angle_atom_site_label_3
_geom_angle_site_symmetry_1
_geom_angle_site_symmetry_3
_geom_angle
N3 Ce1 O3 7_566 7_566 0.0(6)
N3 Ce1 O1 7_566 3_655 72.8(3)
O3 Ce1 O1 7_566 3_655 72.8(3)
N3 Ce1 O3 7_566 . 77.2(5)
O3 Ce1 O3 7_566 . 77.2(5)
O1 Ce1 O3 3_655 . 68.4(3)
N3 Ce1 N1 7_566 9_655 103.2(3)
O3 Ce1 N1 7_566 9_655 103.2(3)
O1 Ce1 N1 3_655 9_655 102.7(3)
O3 Ce1 N1 . 9_655 170.7(3)
N3 Ce1 N2 7_566 9_655 112.7(3)
O3 Ce1 N2 7_566 9_655 112.7(3)
O1 Ce1 N2 3_655 9_655 165.4(4)
O3 Ce1 N2 . 9_655 125.5(3)
N1 Ce1 N2 9_655 9_655 63.2(3)
N3 Ce1 N2 7_566 1_655 96.0(3)
O3 Ce1 N2 7_566 1_655 96.0(3)
O1 Ce1 N2 3_655 1_655 130.9(3)
O3 Ce1 N2 . 1_655 62.5(3)
N1 Ce1 N2 9_655 1_655 126.4(3)
N2 Ce1 N2 9_655 1_655 63.2(5)
N3 Ce1 O2 7_566 1_554 152.7(3)
O3 Ce1 O2 7_566 1_554 152.7(3)
O1 Ce1 O2 3_655 1_554 88.74(15)
O3 Ce1 O2 . 1_554 77.4(2)
N1 Ce1 O2 9_655 1_554 100.3(3)
N2 Ce1 O2 9_655 1_554 90.2(2)
N2 Ce1 O2 1_655 1_554 80.9(2)
N3 Ce1 Cl2 7_566 1_554 152.7(3)
O3 Ce1 Cl2 7_566 1_554 152.7(3)
O1 Ce1 Cl2 3_655 1_554 88.74(15)
O3 Ce1 Cl2 . 1_554 77.4(2)
N1 Ce1 Cl2 9_655 1_554 100.3(3)
N2 Ce1 Cl2 9_655 1_554 90.2(2)
N2 Ce1 Cl2 1_655 1_554 80.9(2)
O2 Ce1 Cl2 1_554 1_554 0.00(4)
N3 Ce1 Si2 7_566 2_664 110.4(2)
O3 Ce1 Si2 7_566 2_664 110.4(2)
O1 Ce1 Si2 3_655 2_664 161.12(15)
O3 Ce1 Si2 . 2_664 93.7(2)
N1 Ce1 Si2 9_655 2_664 94.8(3)
N2 Ce1 Si2 9_655 2_664 31.8(2)
N2 Ce1 Si2 1_655 2_664 31.8(2)
O2 Ce1 Si2 1_554 2_664 81.05(9)
Cl2 Ce1 Si2 1_554 2_664 81.05(9)
N3 Ce1 Si1 7_566 1_655 90.5(2)
O3 Ce1 Si1 7_566 1_655 90.5(2)
O1 Ce1 Si1 3_655 1_655 99.2(2)
O3 Ce1 Si1 . 1_655 31.2(2)
N1 Ce1 Si1 9_655 1_655 156.8(3)
N2 Ce1 Si1 9_655 1_655 94.4(3)
N2 Ce1 Si1 1_655 1_655 31.9(2)
O2 Ce1 Si1 1_554 1_655 72.51(9)
Cl2 Ce1 Si1 1_554 1_655 72.51(9)
Si2 Ce1 Si1 2_664 1_655 62.59(6)
Ce3 Ce2 O2 . 1_444 180.0(11)
Ce3 Ce2 Cl2 . 1_444 180.0(11)
O2 Ce2 Cl2 1_444 1_444 0.0(4)
Ce3 Ce2 N1 . 11_455 79.6(7)
O2 Ce2 N1 1_444 11_455 100.4(7)
Cl2 Ce2 N1 1_444 11_455 100.4(7)
Ce3 Ce2 N1 . 8_554 79.6(7)
O2 Ce2 N1 1_444 8_554 100.4(7)
Cl2 Ce2 N1 1_444 8_554 100.4(7)
N1 Ce2 N1 11_455 8_554 116.8(4)
Ce3 Ce2 N1 . 3_545 79.6(7)
O2 Ce2 N1 1_444 3_545 100.4(7)
Cl2 Ce2 N1 1_444 3_545 100.4(7)
N1 Ce2 N1 11_455 3_545 116.8(4)
N1 Ce2 N1 8_554 3_545 116.8(4)
Ce3 Ce2 Si1 . 1_545 100.1(5)
O2 Ce2 Si1 1_444 1_545 79.9(5)
Cl2 Ce2 Si1 1_444 1_545 79.9(5)
N1 Ce2 Si1 11_455 1_545 138.8(3)
N1 Ce2 Si1 8_554 1_545 27.4(3)
N1 Ce2 Si1 3_545 1_545 103.3(3)
Ce3 Ce2 Si1 . 5_455 100.1(5)
O2 Ce2 Si1 1_444 5_455 79.9(5)
Cl2 Ce2 Si1 1_444 5_455 79.9(5)
N1 Ce2 Si1 11_455 5_455 103.3(3)
N1 Ce2 Si1 8_554 5_455 138.8(3)
N1 Ce2 Si1 3_545 5_455 27.4(3)
Si1 Ce2 Si1 1_545 5_455 117.0(3)
Ce3 Ce2 Si1 . 4_554 100.1(5)
O2 Ce2 Si1 1_444 4_554 79.9(5)
Cl2 Ce2 Si1 1_444 4_554 79.9(5)
N1 Ce2 Si1 11_455 4_554 27.4(3)
N1 Ce2 Si1 8_554 4_554 103.3(3)
N1 Ce2 Si1 3_545 4_554 138.8(3)
Si1 Ce2 Si1 1_545 4_554 117.0(3)
Si1 Ce2 Si1 5_455 4_554 117.0(3)
Ce3 Ce2 Ce1 . 12_554 94.2(4)
O2 Ce2 Ce1 1_444 12_554 85.8(4)
Cl2 Ce2 Ce1 1_444 12_554 85.8(4)
N1 Ce2 Ce1 11_455 12_554 158.6(4)
N1 Ce2 Ce1 8_554 12_554 81.6(3)
N1 Ce2 Ce1 3_545 12_554 41.9(3)
Si1 Ce2 Ce1 1_545 12_554 62.19(8)
Si1 Ce2 Ce1 5_455 12_554 57.32(8)
Si1 Ce2 Ce1 4_554 12_554 165.5(9)
Ce3 Ce2 Ce1 . 6_455 94.2(4)
O2 Ce2 Ce1 1_444 6_455 85.8(4)
Cl2 Ce2 Ce1 1_444 6_455 85.8(4)
N1 Ce2 Ce1 11_455 6_455 81.6(3)
N1 Ce2 Ce1 8_554 6_455 41.8(3)
N1 Ce2 Ce1 3_545 6_455 158.6(4)
Si1 Ce2 Ce1 1_545 6_455 57.32(8)
Si1 Ce2 Ce1 5_455 6_455 165.5(9)
Si1 Ce2 Ce1 4_554 6_455 62.19(8)
Ce1 Ce2 Ce1 12_554 6_455 119.47(11)
Ce3 Ce2 Ce1 . 9_545 94.2(4)
O2 Ce2 Ce1 1_444 9_545 85.8(4)
Cl2 Ce2 Ce1 1_444 9_545 85.8(4)
N1 Ce2 Ce1 11_455 9_545 41.9(3)
N1 Ce2 Ce1 8_554 9_545 158.6(4)
N1 Ce2 Ce1 3_545 9_545 81.6(3)
Si1 Ce2 Ce1 1_545 9_545 165.5(9)
Si1 Ce2 Ce1 5_455 9_545 62.19(8)
Si1 Ce2 Ce1 4_554 9_545 57.32(8)
Ce1 Ce2 Ce1 12_554 9_545 119.47(11)
Ce1 Ce2 Ce1 6_455 9_545 119.47(11)
Ce2 Ce3 N1 . 11_455 73.8(3)
Ce2 Ce3 N1 . 8_554 73.8(3)
N1 Ce3 N1 11_455 8_554 112.5(2)
Ce2 Ce3 N1 . 3_545 73.8(3)
N1 Ce3 N1 11_455 3_545 112.5(2)
N1 Ce3 N1 8_554 3_545 112.5(2)
Ce2 Ce3 N3 . 11_456 137.4(2)
N1 Ce3 N3 11_455 11_456 64.2(3)
N1 Ce3 N3 8_554 11_456 115.2(3)
N1 Ce3 N3 3_545 11_456 128.7(3)
Ce2 Ce3 N3 . 8_564 137.4(2)
N1 Ce3 N3 11_455 8_564 128.7(3)
N1 Ce3 N3 8_554 8_564 64.2(3)
N1 Ce3 N3 3_545 8_564 115.2(3)
N3 Ce3 N3 11_456 8_564 71.8(3)
Ce2 Ce3 N3 . 3_645 137.4(2)
N1 Ce3 N3 11_455 3_645 115.2(3)
N1 Ce3 N3 8_554 3_645 128.7(3)
N1 Ce3 N3 3_545 3_645 64.2(3)
N3 Ce3 N3 11_456 3_645 71.8(3)
N3 Ce3 N3 8_564 3_645 71.8(3)
Ce2 Ce3 O3 . 11_456 137.4(2)
N1 Ce3 O3 11_455 11_456 64.2(3)
N1 Ce3 O3 8_554 11_456 115.2(3)
N1 Ce3 O3 3_545 11_456 128.7(3)
N3 Ce3 O3 11_456 11_456 0.0(5)
N3 Ce3 O3 8_564 11_456 71.8(3)
N3 Ce3 O3 3_645 11_456 71.8(3)
Ce2 Ce3 O3 . 8_564 137.4(2)
N1 Ce3 O3 11_455 8_564 128.7(3)
N1 Ce3 O3 8_554 8_564 64.2(3)
N1 Ce3 O3 3_545 8_564 115.2(3)
N3 Ce3 O3 11_456 8_564 71.8(3)
N3 Ce3 O3 8_564 8_564 0.0(5)
N3 Ce3 O3 3_645 8_564 71.8(3)
O3 Ce3 O3 11_456 8_564 71.8(3)
Ce2 Ce3 O3 . 3_645 137.4(2)
N1 Ce3 O3 11_455 3_645 115.2(3)
N1 Ce3 O3 8_554 3_645 128.7(3)
N1 Ce3 O3 3_545 3_645 64.2(3)
N3 Ce3 O3 11_456 3_645 71.8(3)
N3 Ce3 O3 8_564 3_645 71.8(3)
N3 Ce3 O3 3_645 3_645 0.0(5)
O3 Ce3 O3 11_456 3_645 71.8(3)
O3 Ce3 O3 8_564 3_645 71.8(3)
Ce2 Ce3 Cl2 . 1_444 0.0(7)
N1 Ce3 Cl2 11_455 1_444 73.8(3)
N1 Ce3 Cl2 8_554 1_444 73.8(3)
N1 Ce3 Cl2 3_545 1_444 73.8(3)
N3 Ce3 Cl2 11_456 1_444 137.4(2)
N3 Ce3 Cl2 8_564 1_444 137.4(2)
N3 Ce3 Cl2 3_645 1_444 137.4(2)
O3 Ce3 Cl2 11_456 1_444 137.4(2)
O3 Ce3 Cl2 8_564 1_444 137.4(2)
O3 Ce3 Cl2 3_645 1_444 137.4(2)
Ce2 Ce3 Si1 . 3_545 107.43(6)
N1 Ce3 Si1 11_455 3_545 127.1(3)
N1 Ce3 Si1 8_554 3_545 118.5(3)
N1 Ce3 Si1 3_545 3_545 33.9(3)
N3 Ce3 Si1 11_456 3_545 103.5(2)
N3 Ce3 Si1 8_564 3_545 87.1(2)
N3 Ce3 Si1 3_645 3_545 32.3(2)
O3 Ce3 Si1 11_456 3_545 103.5(2)
O3 Ce3 Si1 8_564 3_545 87.1(2)
O3 Ce3 Si1 3_645 3_545 32.3(2)
Cl2 Ce3 Si1 1_444 3_545 107.43(6)
N1 Si1 N3 8_564 1_455 113.0(5)
N1 Si1 O3 8_564 1_455 113.0(5)
N3 Si1 O3 1_455 1_455 0.0(2)
N1 Si1 N2 8_564 . 112.5(6)
N3 Si1 N2 1_455 . 105.0(5)
O3 Si1 N2 1_455 . 105.0(5)
N1 Si1 N1 8_564 . 117.5(7)
N3 Si1 N1 1_455 . 104.6(5)
O3 Si1 N1 1_455 . 104.6(5)
N2 Si1 N1 . . 102.9(5)
N1 Si1 Ce3 8_564 3 152.0(4)
N3 Si1 Ce3 1_455 3 54.8(3)
O3 Si1 Ce3 1_455 3 54.8(3)
N2 Si1 Ce3 . 3 95.4(4)
N1 Si1 Ce3 . 3 54.0(4)
N1 Si1 Ce1 8_564 1_455 119.2(4)
N3 Si1 Ce1 1_455 1_455 51.5(3)
O3 Si1 Ce1 1_455 1_455 51.5(3)
N2 Si1 Ce1 . 1_455 54.8(4)
N1 Si1 Ce1 . 1_455 123.2(4)
Ce3 Si1 Ce1 3 1_455 75.13(7)
N1 Si1 Ce1 8_564 11_456 118.2(4)
N3 Si1 Ce1 1_455 11_456 128.8(4)
O3 Si1 Ce1 1_455 11_456 128.8(4)
N2 Si1 Ce1 . 11_456 53.1(4)
N1 Si1 Ce1 . 11_456 52.7(4)
Ce3 Si1 Ce1 3 11_456 79.53(7)
Ce1 Si1 Ce1 1_455 11_456 98.97(9)
N1 Si1 Ce2 8_564 1_565 42.6(5)
N3 Si1 Ce2 1_455 1_565 76.4(4)
O3 Si1 Ce2 1_455 1_565 76.4(4)
N2 Si1 Ce2 . 1_565 103.5(6)
N1 Si1 Ce2 . 1_565 152.2(6)
Ce3 Si1 Ce2 3 1_565 130.78(13)
Ce1 Si1 Ce2 1_455 1_565 79.7(5)
Ce1 Si1 Ce2 11_456 1_565 146.6(2)
N1 Si1 Ce1 8_564 6_465 44.2(4)
N3 Si1 Ce1 1_455 6_465 140.1(4)
O3 Si1 Ce1 1_455 6_465 140.1(4)
N2 Si1 Ce1 . 6_465 70.8(4)
N1 Si1 Ce1 . 6_465 115.1(4)
Ce3 Si1 Ce1 3 6_465 161.04(11)
Ce1 Si1 Ce1 1_455 6_465 105.28(9)
Ce1 Si1 Ce1 11_456 6_465 81.71(8)
Ce2 Si1 Ce1 1_565 6_465 66.81(6)
O1 Si2 N2 . 10_655 110.1(4)
O1 Si2 N2 . 7_556 110.1(4)
N2 Si2 N2 10_655 7_556 108.8(4)
O1 Si2 N2 . 2_565 110.1(4)
N2 Si2 N2 10_655 2_565 108.8(4)
N2 Si2 N2 7_556 2_565 108.8(4)
O1 Si2 Ce1 . 2_665 117.50(9)
N2 Si2 Ce1 10_655 2_665 132.4(5)
N2 Si2 Ce1 7_556 2_665 54.2(4)
N2 Si2 Ce1 2_565 2_665 55.6(4)
O1 Si2 Ce1 . 7_566 117.50(9)
N2 Si2 Ce1 10_655 7_566 54.2(4)
N2 Si2 Ce1 7_556 7_566 55.6(4)
N2 Si2 Ce1 2_565 7_566 132.4(5)
Ce1 Si2 Ce1 2_665 7_566 100.38(11)
O1 Si2 Ce1 . 10_656 117.50(9)
N2 Si2 Ce1 10_655 10_656 55.6(4)
N2 Si2 Ce1 7_556 10_656 132.4(5)
N2 Si2 Ce1 2_565 10_656 54.2(4)
Ce1 Si2 Ce1 2_665 10_656 100.38(11)
Ce1 Si2 Ce1 7_566 10_656 100.38(11)
O1 Si2 Ce1 . 8_564 41.02(6)
N2 Si2 Ce1 10_655 8_564 139.0(4)
N2 Si2 Ce1 7_556 8_564 72.2(4)
N2 Si2 Ce1 2_565 8_564 109.3(4)
Ce1 Si2 Ce1 2_665 8_564 82.87(4)
Ce1 Si2 Ce1 7_566 8_564 106.87(4)
Ce1 Si2 Ce1 10_656 8_564 151.54(11)
O1 Si2 Ce1 . 11_456 41.02(6)
N2 Si2 Ce1 10_655 11_456 72.2(4)
N2 Si2 Ce1 7_556 11_456 109.3(4)
N2 Si2 Ce1 2_565 11_456 139.0(4)
Ce1 Si2 Ce1 2_665 11_456 151.54(11)
Ce1 Si2 Ce1 7_566 11_456 82.87(4)
Ce1 Si2 Ce1 10_656 11_456 106.87(4)
Ce1 Si2 Ce1 8_564 11_456 69.28(10)
O1 Si2 Ce1 . 3_645 41.02(6)
N2 Si2 Ce1 10_655 3_645 109.3(4)
N2 Si2 Ce1 7_556 3_645 139.0(4)
N2 Si2 Ce1 2_565 3_645 72.2(4)
Ce1 Si2 Ce1 2_665 3_645 106.87(4)
Ce1 Si2 Ce1 7_566 3_645 151.54(11)
Ce1 Si2 Ce1 10_656 3_645 82.87(4)
Ce1 Si2 Ce1 8_564 3_645 69.28(10)
Ce1 Si2 Ce1 11_456 3_645 69.28(10)
Si2 O1 Ce1 . 11_456 113.0(3)
Si2 O1 Ce1 . 3_645 113.0(3)
Ce1 O1 Ce1 11_456 3_645 105.8(3)
Si2 O1 Ce1 . 8_564 113.0(3)
Ce1 O1 Ce1 11_456 8_564 105.8(3)
Ce1 O1 Ce1 3_645 8_564 105.8(3)
Ce2 Cl2 Ce1 1_666 1_556 120.05(9)
Ce2 Cl2 Ce1 1_666 4_655 120.05(9)
Ce1 Cl2 Ce1 1_556 4_655 97.12(12)
Ce2 Cl2 Ce1 1_666 5_565 120.05(9)
Ce1 Cl2 Ce1 1_556 5_565 97.12(12)
Ce1 Cl2 Ce1 4_655 5_565 97.12(12)
Ce2 Cl2 Ce3 1_666 1_666 0.0(4)
Ce1 Cl2 Ce3 1_556 1_666 120.05(9)
Ce1 Cl2 Ce3 4_655 1_666 120.05(9)
Ce1 Cl2 Ce3 5_565 1_666 120.05(9)
Si1 O3 Ce1 1_655 12_664 143.9(5)
Si1 O3 Ce1 1_655 . 97.3(4)
Ce1 O3 Ce1 12_664 . 109.3(3)
Si1 O3 Ce3 1_655 3_655 92.9(4)
Ce1 O3 Ce3 12_664 3_655 106.2(3)
Ce1 O3 Ce3 . 3_655 98.7(3)
Si1 N1 Si1 10_655 . 122.0(7)
Si1 N1 Ce2 10_655 3 110.0(7)
Si1 N1 Ce2 . 3 118.5(8)
Si1 N1 Ce3 10_655 3 128.3(6)
Si1 N1 Ce3 . 3 92.1(5)
Ce2 N1 Ce3 3 3 26.6(7)
Si1 N1 Ce1 10_655 11_456 108.7(5)
Si1 N1 Ce1 . 11_456 94.5(5)
Ce2 N1 Ce1 3 11_456 98.2(4)
Ce3 N1 Ce1 3 11_456 105.5(4)
Si1 N2 Si2 . 2_564 158.3(7)
Si1 N2 Ce1 . 11_456 95.1(5)
Si2 N2 Ce1 2_564 11_456 94.1(4)
Si1 N2 Ce1 . 1_455 93.3(4)
Si2 N2 Ce1 2_564 1_455 92.5(5)
Ce1 N2 Ce1 11_456 1_455 139.3(4)

loop_
_geom_bond_atom_site_label_1
_geom_bond_atom_site_label_2
_geom_bond_site_symmetry_2
_geom_bond_distance
Ce1 N3 7_566 2.251(9)
Ce1 O3 7_566 2.251(9)
Ce1 O1 3_655 2.440(6)
Ce1 O3 . 2.515(9)
Ce1 N1 9_655 2.549(11)
Ce1 N2 9_655 2.565(10)
Ce1 N2 1_655 2.608(11)
Ce1 O2 1_554 2.907(3)
Ce1 Cl2 1_554 2.907(3)
Ce1 Si2 2_664 3.157(3)
Ce1 Si1 1_655 3.186(3)
Ce2 Ce3 . 1.15(3)
Ce2 O2 1_444 1.94(3)
Ce2 Cl2 1_444 1.94(3)
Ce2 N1 11_455 2.455(12)
Ce2 N1 8_554 2.455(12)
Ce2 N1 3_545 2.455(12)
Ce2 Si1 1_545 3.405(6)
Ce2 Si1 5_455 3.405(6)
Ce2 Si1 4_554 3.405(6)
Ce2 Ce1 12_554 3.781(2)
Ce2 Ce1 6_455 3.781(2)
Ce2 Ce1 9_545 3.781(2)
Ce3 N1 11_455 2.514(11)
Ce3 N1 8_554 2.514(11)
Ce3 N1 3_545 2.514(11)
Ce3 N3 11_456 2.542(9)
Ce3 N3 8_564 2.542(9)
Ce3 N3 3_645 2.542(9)
Ce3 O3 11_456 2.542(9)
Ce3 O3 8_564 2.542(9)
Ce3 O3 3_645 2.542(9)
Ce3 Cl2 1_444 3.086(5)
Ce3 Si1 3_545 3.107(3)
Si1 N1 8_564 1.665(11)
Si1 N3 1_455 1.662(9)
Si1 O3 1_455 1.662(9)
Si1 N2 . 1.688(11)
Si1 N1 . 1.736(11)
Si1 Ce3 3 3.107(3)
Si1 Ce1 1_455 3.186(3)
Si1 Ce1 11_456 3.193(3)
Si1 Ce2 1_565 3.405(6)
Si1 Ce1 6_465 3.462(4)
Si2 O1 . 1.630(15)
Si2 N2 10_655 1.667(11)
Si2 N2 7_556 1.667(11)
Si2 N2 2_565 1.667(11)
Si2 Ce1 2_665 3.157(3)
Si2 Ce1 7_566 3.156(3)
Si2 Ce1 10_656 3.156(3)
Si2 Ce1 8_564 3.423(4)
Si2 Ce1 11_456 3.423(4)
Si2 Ce1 3_645 3.423(4)
O1 Ce1 11_456 2.440(6)
O1 Ce1 3_645 2.440(6)
O1 Ce1 8_564 2.440(6)
Cl2 Ce2 1_666 1.94(3)
Cl2 Ce1 1_556 2.907(3)
Cl2 Ce1 4_655 2.907(3)
Cl2 Ce1 5_565 2.907(3)
Cl2 Ce3 1_666 3.086(5)
O3 Si1 1_655 1.662(9)
O3 Ce1 12_664 2.251(9)
O3 Ce3 3_655 2.542(9)
N1 Si1 10_655 1.665(11)
N1 Ce2 3 2.455(12)
N1 Ce3 3 2.514(11)
N1 Ce1 11_456 2.549(11)
N2 Si2 2_564 1.667(11)
N2 Ce1 11_456 2.565(10)
N2 Ce1 1_455 2.608(11)
